data_1509944
loop_
_publ_author_name
'Gulay, L.D.'
'Olekseyuk, I.D.'
'Parasyuk, O.V.'

_publ_section_title
;
 Crystal structures of the Ag6 Hg Ge Se6 and Ag6 Hg Si Se6 compounds
;
_journal_name_full 'Journal of Alloys Compd.'
_journal_page_first 116
_journal_page_last 121
_journal_paper_doi 10.1016/S0925-8388(02)00139-1
_journal_volume 343
_journal_year 2002
_chemical_formula_sum 'Ag6 Hg Se6 Si'
_chemical_name_systematic 'Ag6 Hg Si Se6'
_space_group_IT_number 31
_symmetry_space_group_name_Hall 'P 2ac -2'
_symmetry_space_group_name_H-M 'P m n 21'
_cell_angle_alpha 90
_cell_angle_beta 90
_cell_angle_gamma 90
_cell_formula_units_Z 2
_cell_length_a 7.6752
_cell_length_b 7.6772
_cell_length_c 10.854
_cell_volume 639.562
_citation_journal_id_ASTM JALCEU
_cod_data_source_file silver3-x_238.cif
_cod_data_source_block Ag6Hg1Se6Si1
_cod_original_cell_volume 639.5616
_cod_original_formula_sum 'Ag6 Hg1 Se6 Si1'
_cod_database_code 1509944

loop_
_symmetry_equiv_pos_as_xyz
x,y,z
-x+1/2,-y,z+1/2
-x,y,z
x+1/2,-y,z+1/2

loop_
_atom_site_label
_atom_site_type_symbol
_atom_site_fract_x
_atom_site_fract_y
_atom_site_fract_z
_atom_site_occupancy
_atom_site_U_iso_or_equiv
Se1 Se-2 0 0.257 0.003 1 0.0
Hg1 Hg+2 0 0.7472 0.4938 0.5 0.0
Se5 Se-2 0.262 0.761 0.912 1 0.0
Ag3 Ag+1 0.2266 0.5315 0.2646 1 0.0
Ag1 Ag+1 0 0.58 0.0386 1 0.0
Ag4 Ag+1 0 0.7472 0.4938 0.5 0.0
Se4 Se-2 0 0.484 0.66 1 0.0
Ag2 Ag+1 0.2152 0.1043 0.8412 1 0.0
Hg2 Hg+2 0 0.017 0.138 0.5 0.0
Se3 Se-2 0 0.001 0.653 1 0.0
Si1 Si+4 0 0.255 0.527 1 0.0
Se2 Se-2 0 0.77 0.271 1 0.0
Ag5 Ag+1 0 0.017 0.138 0.5 0.0
